data_1551178
loop_
_publ_author_name
'Weigand, Jan J.'
'Schwedtmann, Kai'
'Haberstroh, Jan'
'Roediger, Sven'
'Hennersdorf, Felix'
'Frontera, Antonio'
'Bauza, Antonio'

_publ_section_title
;
 Formation of an imidazoliumyl-substituted [(LC)4P4]4+ tetracation and
 transition metal mediated fragmentation and insertion reaction (LC = NHC)
;
_journal_name_full 'Chemical Science'
_journal_paper_doi 10.1039/C9SC01701A
_journal_year 2019
_chemical_formula_moiety 'C58 H70 N4 P4 Pd, 2(C F3 O3 S), 3(C6 H5 F)'
_chemical_formula_sum 'C78 H85 F9 N4 O6 P4 Pd S2'
_chemical_formula_weight 1639.90
_space_group_crystal_system monoclinic
_space_group_IT_number 14
_space_group_name_Hall '-P 2yn'
_space_group_name_H-M_alt 'P 1 21/n 1'
_symmetry_space_group_name_Hall '-P 2yn'
_symmetry_space_group_name_H-M 'P 1 21/n 1'
_atom_sites_solution_hydrogens geom
_audit_creation_date 2018-02-21
_audit_creation_method
;
Olex2 1.2
(compiled 2015.09.30 svn.r3233 for OlexSys, GUI svn.r5103)
;
_audit_update_record
;
2019-04-06 deposited with the CCDC.    2019-05-30 downloaded from the CCDC.
;
_cell_angle_alpha 90
_cell_angle_beta 91.3090(12)
_cell_angle_gamma 90
_cell_formula_units_Z 4
_cell_length_a 15.02480(18)
_cell_length_b 19.8179(3)
_cell_length_c 25.7120(4)
_cell_measurement_reflns_used 14440
_cell_measurement_temperature 100.1(7)
_cell_measurement_theta_max 76.0720
_cell_measurement_theta_min 2.7980
_cell_volume 7654.01(19)
_computing_cell_refinement 'CrysAlisPro 1.171.38.43 (Rigaku OD, 2015)'
_computing_data_collection 'CrysAlisPro 1.171.38.43 (Rigaku OD, 2015)'
_computing_data_reduction 'CrysAlisPro 1.171.38.43 (Rigaku OD, 2015)'
_computing_molecular_graphics 'Olex2 (Dolomanov et al., 2009)'
_computing_publication_material 'Olex2 (Dolomanov et al., 2009)'
_computing_structure_refinement 'ShelXL (Sheldrick, 2015)'
_computing_structure_solution 'ShelXT (Sheldrick, 2015)'
_diffrn_ambient_environment N~2~
_diffrn_ambient_temperature 100.1(7)
_diffrn_detector 'CCD plate'
_diffrn_detector_area_resol_mean 5.2850
_diffrn_detector_type AtlasS2
_diffrn_measured_fraction_theta_full 1.000
_diffrn_measured_fraction_theta_max 0.985
_diffrn_measurement_details
;
List of Runs (angles in degrees, time in seconds):

  # Type    Start    End  Width  t~exp~   \w     \q     \k     \f   Frames
#--------------------------------------------------------------------------
  1  \w      4.00  31.00   0.50   12.50    --  -38.50  57.00   0.00   54
  2  \w    -58.00 -17.00   0.50   12.50    --  -38.50  57.00   0.00   82
  3  \w   -110.00 -16.00   0.50   12.50    --  -38.50 -38.00  60.00  188
  4  \w    -61.00  34.00   0.50   12.50    --  -38.50  38.00-120.00  190
  5  \w    137.00 165.00   0.50   50.00    --  111.00 125.00-150.00   56
  6  \w     61.00  88.00   0.50   50.00    --  111.00 -30.00 150.00   54
  7  \w    105.00 178.00   0.50   50.00    --  111.00  77.00  30.00  146
  8  \w     50.00 116.00   0.50   50.00    --  111.00-125.00   0.00  132
  9  \w     95.00 162.00   0.50   50.00    --  111.00  30.00-150.00  134
 10  \w    119.00 178.00   0.50   50.00    --  111.00  45.00 -90.00  118
 11  \w    133.00 177.00   0.50   50.00    --  111.00 125.00-120.00   88
 12  \w    129.00 156.00   0.50   50.00    --  111.00  61.00 120.00   54
 13  \w     94.00 153.00   0.50   50.00    --  111.00 125.00-180.00  118
 14  \w     32.00  59.00   0.50   50.00    --  111.00 -94.00   0.00   54
 15  \w     63.00  96.00   0.50   50.00    --  111.00 -94.00   0.00   66
 16  \w     58.00 133.00   0.50   50.00    --  111.00 -45.00  60.00  150
 17  \w     93.00 175.00   0.50   50.00    --  111.00  30.00 -30.00  164
 18  \w     97.00 134.00   0.50   50.00    --  111.00 -30.00  30.00   74
 19  \w     37.00  89.00   0.50   50.00    --  111.00 -30.00  30.00  104
;
_diffrn_measurement_device 'four-circle diffractometer'
_diffrn_measurement_device_type 'SuperNova, Dual, Cu at zero, AtlasS2'
_diffrn_measurement_method '\w scans'
_diffrn_orient_matrix_type 'CrysAlisPro convention (1999,Acta A55,543-557)'
_diffrn_orient_matrix_UB_11 0.0381187000
_diffrn_orient_matrix_UB_12 -0.0225999000
_diffrn_orient_matrix_UB_13 -0.0523274000
_diffrn_orient_matrix_UB_21 0.0677076000
_diffrn_orient_matrix_UB_22 0.0583297000
_diffrn_orient_matrix_UB_23 0.0027151000
_diffrn_orient_matrix_UB_31 0.0669258000
_diffrn_orient_matrix_UB_32 -0.0461186000
_diffrn_orient_matrix_UB_33 0.0291335000
_diffrn_radiation_monochromator mirror
_diffrn_radiation_probe x-ray
_diffrn_radiation_type CuK\a
_diffrn_radiation_wavelength 1.54184
_diffrn_reflns_av_R_equivalents 0.0458
_diffrn_reflns_av_unetI/netI 0.0521
_diffrn_reflns_Laue_measured_fraction_full 1.000
_diffrn_reflns_Laue_measured_fraction_max 0.985
_diffrn_reflns_limit_h_max 18
_diffrn_reflns_limit_h_min -18
_diffrn_reflns_limit_k_max 24
_diffrn_reflns_limit_k_min -24
_diffrn_reflns_limit_l_max 32
_diffrn_reflns_limit_l_min -32
_diffrn_reflns_number 44109
_diffrn_reflns_point_group_measured_fraction_full 1.000
_diffrn_reflns_point_group_measured_fraction_max 0.985
_diffrn_reflns_theta_full 67.684
_diffrn_reflns_theta_max 76.619
_diffrn_reflns_theta_min 2.815
_diffrn_source 'micro-focus sealed X-ray tube'
_diffrn_source_type 'SuperNova (Cu) X-ray Source'
_exptl_absorpt_coefficient_mu 3.905
_exptl_absorpt_correction_T_max 0.905
_exptl_absorpt_correction_T_min 0.694
_exptl_absorpt_correction_type gaussian
_exptl_absorpt_process_details
;
CrysAlisPro 1.171.38.43 (Rigaku Oxford Diffraction, 2015)
Numerical absorption correction based on gaussian integration over
            a multifaceted crystal model
Empirical absorption correction using spherical harmonics,
 implemented in SCALE3 ABSPACK scaling algorithm.
;
_exptl_crystal_colour yellow
_exptl_crystal_colour_primary yellow
_exptl_crystal_density_diffrn 1.423
_exptl_crystal_description needle
_exptl_crystal_F_000 3392
_exptl_crystal_size_max 0.18
_exptl_crystal_size_mid 0.043
_exptl_crystal_size_min 0.031
_refine_diff_density_max 1.242
_refine_diff_density_min -1.067
_refine_diff_density_rms 0.072
_refine_ls_extinction_method none
_refine_ls_goodness_of_fit_ref 1.015
_refine_ls_hydrogen_treatment constr
_refine_ls_matrix_type full
_refine_ls_number_parameters 1081
_refine_ls_number_reflns 15851
_refine_ls_number_restraints 463
_refine_ls_restrained_S_all 1.012
_refine_ls_R_factor_all 0.0644
_refine_ls_R_factor_gt 0.0501
_refine_ls_shift/su_max 0.002
_refine_ls_shift/su_mean 0.000
_refine_ls_structure_factor_coef Fsqd
_refine_ls_weighting_details 'w=1/[\s^2^(Fo^2^)+(0.0635P)^2^+6.3233P] where P=(Fo^2^+2Fc^2^)/3'
_refine_ls_weighting_scheme calc
_refine_ls_wR_factor_gt 0.1234
_refine_ls_wR_factor_ref 0.1328
_reflns_Friedel_coverage 0.000
_reflns_number_gt 12830
_reflns_number_total 15851
_reflns_threshold_expression 'I > 2\s(I)'
_cod_data_source_file c9sc01701a2.cif
_cod_data_source_block 13OTf2
_cod_original_cell_volume 7654.00(19)
_cod_database_code 1551178
_chemical_oxdiff_formula 'C312 H340 F36 N16 O24 P16 Pd4 S8 '
_shelx_space_group_comment
;
The symmetry employed for this shelxl refinement is uniquely defined
by the following loop, which should always be used as a source of
symmetry information in preference to the above space-group names.
They are only intended as comments.
;
_reflns_odcompleteness_completeness 99.59
_reflns_odcompleteness_iscentric 1
_reflns_odcompleteness_theta 74.33
_olex2_refinement_description
;
1. Fixed Uiso
 At 1.2 times of:
  All C(H) groups
 At 1.5 times of:
  All C(H,H,H) groups
2. Restrained distances
 F9A-C76B \\sim F9B-C73B
 with sigma of 0.01
3. Uiso/Uaniso restraints and constraints
F9A \\sim F9B: within 2A with sigma of 0.01 and sigma for terminal atoms of 0.02
C76B \\sim C77B \\sim C78B \\sim C73B \\sim C74B \\sim C75B: within 2A with
sigma of 0.01 and sigma for terminal atoms of 0.02
F8A \\sim F8B \\sim C71B \\sim C70B \\sim C69B \\sim C68B \\sim C67B \\sim C72B
\\sim C67A \\sim C68A \\sim C69A \\sim C70A \\sim C71A \\sim C72A: within 2A
with sigma of 0.01 and sigma for terminal atoms of 0.02
C66A \\sim C61A \\sim C62A \\sim C63A \\sim C64A \\sim C65A: within 2A with
sigma of 0.01 and sigma for terminal atoms of 0.02
C62B \\sim C63B \\sim C64B \\sim C65B \\sim C66B \\sim C61B: within 2A with
sigma of 0.01 and sigma for terminal atoms of 0.02
F7A \\sim F7B: within 2A with sigma of 0.01 and sigma for terminal atoms of 0.02
C63B \\sim F7B \\sim C61B \\sim C62B \\sim C66B \\sim C65B \\sim C64B \\sim
C65A \\sim F7A \\sim C61A \\sim C66A \\sim C62A \\sim C63A \\sim C64A: within
2A with sigma of 0.01 and sigma for terminal atoms of 0.02
4. Others
 Sof(S2B)=Sof(F4B)=Sof(F5B)=Sof(F6B)=Sof(O6B)=Sof(C60B)=1-FVAR(1)
 Sof(S2A)=Sof(F3)=Sof(F4A)=Sof(F5)=Sof(O6A)=Sof(C60A)=FVAR(1)
 Sof(F8B)=Sof(C71B)=Sof(H71B)=Sof(C70B)=Sof(H70B)=Sof(C69B)=Sof(H69B)=
 Sof(C68B)=Sof(H68B)=Sof(C67B)=Sof(C72B)=Sof(H72B)=Sof(F9B)=Sof(H76B)=1-FVAR(2)
 Sof(F8A)=Sof(F9A)=Sof(H73B)=Sof(C67A)=Sof(C68A)=Sof(H68A)=Sof(C69A)=Sof(H69A)=
 Sof(C70A)=Sof(H70A)=Sof(C71A)=Sof(H71A)=Sof(C72A)=Sof(H72A)=FVAR(2)
 Sof(F7B)=Sof(C62B)=Sof(H62B)=Sof(C63B)=Sof(H63B)=Sof(C64B)=Sof(H64B)=
 Sof(C65B)=Sof(H65B)=Sof(C66B)=Sof(H66B)=Sof(C61B)=1-FVAR(3)
 Sof(F7A)=Sof(C66A)=Sof(H66A)=Sof(C61A)=Sof(C62A)=Sof(H62A)=Sof(C63A)=
 Sof(H63A)=Sof(C64A)=Sof(H64A)=Sof(C65A)=Sof(H65A)=FVAR(3)
5.a Ternary CH refined with riding coordinates:
 C4A(H4A), C9A(H9A), C15A(H15A), C20A(H20A)
5.b Aromatic/amide H refined with riding coordinates:
 C24A(H24A), C25A(H25A), C26A(H26A), C27A(H27A), C28A(H28A), C30A(H30A),
 C31A(H31A), C32A(H32A), C33A(H33A), C34A(H34A), C36A(H36A), C37A(H37A),
 C38A(H38A), C39A(H39A), C40A(H40A), C42A(H42A), C43A(H43A), C44A(H44A),
 C45A(H45A), C46A(H46A), C48A(H48A), C49A(H49A), C50A(H50A), C51A(H51A),
 C52A(H52A), C54A(H54A), C55A(H55A), C56A(H56A), C57A(H57A), C58A(H58A),
 C62B(H62B), C63B(H63B), C64B(H64B), C65B(H65B), C66B(H66B), C71B(H71B),
 C70B(H70B), C69B(H69B), C68B(H68B), C72B(H72B), C76B(H76B), C77B(H77B),
 C78B(H78B), C73B(H73B), C74B(H74B), C75B(H75B), C66A(H66A), C62A(H62A),
 C63A(H63A), C64A(H64A), C65A(H65A), C68A(H68A), C69A(H69A), C70A(H70A),
 C71A(H71A), C72A(H72A)
5.c Fitted hexagon refined as free rotating group:
 C62B(C63B,C64B,C65B,C66B,C61B), C71B(C70B,C69B,C68B,C67B,C72B), C76B(C77B,
 C78B,C73B,C74B,C75B), C66A(C61A,C62A,C63A,C64A,C65A), C67A(C68A,C69A,C70A,C71A,
 C72A)
5.d Idealised Me refined as rotating group:
 C5A(H5AA,H5AB,H5AC), C6A(H6AA,H6AB,H6AC), C7A(H7AA,H7AB,H7AC), C8A(H8AA,H8AB,
 H8AC), C10A(H10A,H10B,H10C), C11A(H11A,H11B,H11C), C16A(H16A,H16B,H16C),
 C17A(H17A,H17B,H17C), C18A(H18A,H18B,H18C), C19A(H19A,H19B,H19C), C21A(H21A,
 H21B,H21C), C22A(H22A,H22B,H22C)
;
_shelx_shelxl_version_number 2014/7
_olex2_submission_special_instructions 'No special instructions were received'
_oxdiff_exptl_absorpt_empirical_details
;
Empirical correction (ABSPACK) includes:
- Absorption correction using spherical harmonics
- Frame scaling
;
_oxdiff_exptl_absorpt_empirical_full_max 2.059
_oxdiff_exptl_absorpt_empirical_full_min 0.689

loop_
_space_group_symop_operation_xyz
'x, y, z'
'-x+1/2, y+1/2, -z+1/2'
'-x, -y, -z'
'x-1/2, -y-1/2, z-1/2'

loop_
_atom_site_label
_atom_site_type_symbol
_atom_site_fract_x
_atom_site_fract_y
_atom_site_fract_z
_atom_site_U_iso_or_equiv
_atom_site_adp_type
_atom_site_occupancy
_atom_site_site_symmetry_order
_atom_site_calc_flag
_atom_site_refinement_flags_posn
_atom_site_refinement_flags_adp
_atom_site_refinement_flags_occupancy
_atom_site_disorder_assembly
_atom_site_disorder_group
Pd1A Pd 0.77790(2) 0.27038(2) 0.40569(2) 0.02942(7) Uani 1 1 d . . . . .
P1A P 0.89010(5) 0.26370(4) 0.47091(3) 0.03388(17) Uani 1 1 d . . . . .
P2A P 0.85980(5) 0.36287(4) 0.44345(3) 0.03165(16) Uani 1 1 d . . . . .
P3A P 0.70413(5) 0.32950(4) 0.33709(3) 0.03277(17) Uani 1 1 d . . . . .
P4A P 0.73553(5) 0.15599(4) 0.39537(3) 0.03517(18) Uani 1 1 d . . . . .
N1A N 1.0440(2) 0.18920(16) 0.46381(14) 0.0446(7) Uani 1 1 d . . . . .
N2A N 1.03474(18) 0.25362(15) 0.39475(12) 0.0379(6) Uani 1 1 d . . . . .
N3A N 0.8559(2) 0.41043(15) 0.54671(11) 0.0378(6) Uani 1 1 d . . . . .
N4A N 0.72054(19) 0.39895(16) 0.51576(11) 0.0385(6) Uani 1 1 d . . . . .
C1A C 0.9932(2) 0.23697(18) 0.43969(14) 0.0381(7) Uani 1 1 d . . . . .
C2A C 1.1174(2) 0.1760(2) 0.43401(18) 0.0495(10) Uani 1 1 d . . . . .
C3A C 1.1127(2) 0.2166(2) 0.39196(17) 0.0467(9) Uani 1 1 d . . . . .
C4A C 1.0218(3) 0.1580(2) 0.51470(19) 0.0555(10) Uani 1 1 d . . . . .
H4A H 0.9719 0.1841 0.5280 0.067 Uiso 1 1 calc R . . . .
C5A C 1.0964(3) 0.1649(3) 0.5547(2) 0.0635(12) Uani 1 1 d . . . . .
H5AA H 1.1438 0.1345 0.5464 0.095 Uiso 1 1 calc GR . . . .
H5AB H 1.0745 0.1540 0.5885 0.095 Uiso 1 1 calc GR . . . .
H5AC H 1.1182 0.2104 0.5548 0.095 Uiso 1 1 calc GR . . . .
C6A C 0.9878(4) 0.0864(3) 0.5076(3) 0.0758(15) Uani 1 1 d . . . . .
H6AA H 0.9383 0.0863 0.4833 0.114 Uiso 1 1 calc GR . . . .
H6AB H 0.9691 0.0690 0.5404 0.114 Uiso 1 1 calc GR . . . .
H6AC H 1.0345 0.0585 0.4945 0.114 Uiso 1 1 calc GR . . . .
C7A C 1.1885(3) 0.1255(2) 0.4469(2) 0.0646(13) Uani 1 1 d . . . . .
H7AA H 1.2330 0.1460 0.4692 0.097 Uiso 1 1 calc GR . . . .
H7AB H 1.2154 0.1105 0.4154 0.097 Uiso 1 1 calc GR . . . .
H7AC H 1.1627 0.0877 0.4644 0.097 Uiso 1 1 calc GR . . . .
C8A C 1.1819(3) 0.2236(3) 0.35095(19) 0.0600(12) Uani 1 1 d . . . . .
H8AA H 1.1619 0.2008 0.3198 0.090 Uiso 1 1 calc GR . . . .
H8AB H 1.2368 0.2038 0.3633 0.090 Uiso 1 1 calc GR . . . .
H8AC H 1.1911 0.2705 0.3436 0.090 Uiso 1 1 calc GR . . . .
C9A C 1.0009(2) 0.3028(2) 0.35610(14) 0.0409(8) Uani 1 1 d . . . . .
H9A H 0.9380 0.3106 0.3635 0.049 Uiso 1 1 calc R . . . .
C10A C 1.0485(3) 0.3702(2) 0.36255(16) 0.0465(8) Uani 1 1 d . . . . .
H10A H 1.0463 0.3843 0.3982 0.070 Uiso 1 1 calc GR . . . .
H10B H 1.0198 0.4033 0.3408 0.070 Uiso 1 1 calc GR . . . .
H10C H 1.1094 0.3654 0.3527 0.070 Uiso 1 1 calc GR . . . .
C11A C 1.0048(3) 0.2761(2) 0.30078(15) 0.0496(9) Uani 1 1 d . . . . .
H11A H 1.0647 0.2796 0.2888 0.074 Uiso 1 1 calc GR . . . .
H11B H 0.9658 0.3022 0.2786 0.074 Uiso 1 1 calc GR . . . .
H11C H 0.9865 0.2297 0.3001 0.074 Uiso 1 1 calc GR . . . .
C12A C 0.8072(2) 0.38875(18) 0.50496(13) 0.0347(7) Uani 1 1 d . . . . .
C13A C 0.7993(3) 0.4348(2) 0.58420(14) 0.0438(8) Uani 1 1 d . . . . .
C14A C 0.7152(3) 0.4280(2) 0.56499(15) 0.0459(8) Uani 1 1 d . . . . .
C15A C 0.9550(2) 0.40693(19) 0.55072(14) 0.0397(7) Uani 1 1 d . . . . .
H15A H 0.9762 0.3945 0.5162 0.048 Uiso 1 1 calc R . . . .
C16A C 0.9850(3) 0.3515(2) 0.58815(16) 0.0481(9) Uani 1 1 d . . . . .
H16A H 0.9659 0.3622 0.6226 0.072 Uiso 1 1 calc GR . . . .
H16B H 1.0487 0.3481 0.5882 0.072 Uiso 1 1 calc GR . . . .
H16C H 0.9592 0.3093 0.5773 0.072 Uiso 1 1 calc GR . . . .
C17A C 0.9954(3) 0.4753(2) 0.56423(15) 0.0459(8) Uani 1 1 d . . . . .
H17A H 0.9613 0.5103 0.5474 0.069 Uiso 1 1 calc GR . . . .
H17B H 1.0557 0.4769 0.5526 0.069 Uiso 1 1 calc GR . . . .
H17C H 0.9949 0.4818 0.6012 0.069 Uiso 1 1 calc GR . . . .
C18A C 0.8284(3) 0.4657(2) 0.63502(16) 0.0534(10) Uani 1 1 d . . . . .
H18A H 0.8737 0.4380 0.6512 0.080 Uiso 1 1 calc GR . . . .
H18B H 0.7784 0.4688 0.6575 0.080 Uiso 1 1 calc GR . . . .
H18C H 0.8518 0.5100 0.6290 0.080 Uiso 1 1 calc GR . . . .
C19A C 0.6305(3) 0.4485(3) 0.59008(18) 0.0609(12) Uani 1 1 d . . . . .
H19A H 0.6084 0.4892 0.5742 0.091 Uiso 1 1 calc GR . . . .
H19B H 0.6416 0.4561 0.6265 0.091 Uiso 1 1 calc GR . . . .
H19C H 0.5872 0.4132 0.5856 0.091 Uiso 1 1 calc GR . . . .
C20A C 0.6444(2) 0.3793(2) 0.48122(15) 0.0445(8) Uani 1 1 d . . . . .
H20A H 0.6694 0.3651 0.4481 0.053 Uiso 1 1 calc R . . . .
C21A C 0.5972(3) 0.3184(3) 0.50337(17) 0.0560(11) Uani 1 1 d . . . . .
H21A H 0.6393 0.2827 0.5092 0.084 Uiso 1 1 calc GR . . . .
H21B H 0.5516 0.3036 0.4792 0.084 Uiso 1 1 calc GR . . . .
H21C H 0.5706 0.3305 0.5357 0.084 Uiso 1 1 calc GR . . . .
C22A C 0.5823(3) 0.4381(3) 0.46919(17) 0.0571(11) Uani 1 1 d . . . . .
H22A H 0.5435 0.4449 0.4979 0.086 Uiso 1 1 calc GR . . . .
H22B H 0.5475 0.4282 0.4384 0.086 Uiso 1 1 calc GR . . . .
H22C H 0.6168 0.4781 0.4637 0.086 Uiso 1 1 calc GR . . . .
C23A C 0.7088(2) 0.28457(18) 0.27552(14) 0.0396(7) Uani 1 1 d . . . . .
C24A C 0.7811(2) 0.2422(2) 0.26785(15) 0.0430(8) Uani 1 1 d . . . . .
H24A H 0.8245 0.2376 0.2940 0.052 Uiso 1 1 calc R . . . .
C25A C 0.7894(3) 0.2069(2) 0.22203(17) 0.0532(10) Uani 1 1 d . . . . .
H25A H 0.8386 0.1794 0.2172 0.064 Uiso 1 1 calc R . . . .
C26A C 0.7242(3) 0.2125(2) 0.18323(16) 0.0563(11) Uani 1 1 d . . . . .
H26A H 0.7294 0.1887 0.1523 0.068 Uiso 1 1 calc R . . . .
C27A C 0.6515(4) 0.2536(2) 0.19097(17) 0.0591(11) Uani 1 1 d . . . . .
H27A H 0.6073 0.2567 0.1652 0.071 Uiso 1 1 calc R . . . .
C28A C 0.6434(3) 0.2904(2) 0.23631(15) 0.0479(9) Uani 1 1 d . . . . .
H28A H 0.5948 0.3188 0.2407 0.057 Uiso 1 1 calc R . . . .
C29A C 0.5866(2) 0.35160(18) 0.34165(13) 0.0370(7) Uani 1 1 d . . . . .
C30A C 0.5322(2) 0.3076(2) 0.36789(16) 0.0434(8) Uani 1 1 d . . . . .
H30A H 0.5567 0.2706 0.3852 0.052 Uiso 1 1 calc R . . . .
C31A C 0.4410(3) 0.3185(2) 0.3684(2) 0.0585(11) Uani 1 1 d . . . . .
H31A H 0.4044 0.2887 0.3860 0.070 Uiso 1 1 calc R . . . .
C32A C 0.4044(3) 0.3736(2) 0.3430(2) 0.0574(11) Uani 1 1 d . . . . .
H32A H 0.3433 0.3810 0.3436 0.069 Uiso 1 1 calc R . . . .
C33A C 0.4583(3) 0.4178(2) 0.31671(17) 0.0504(9) Uani 1 1 d . . . . .
H33A H 0.4333 0.4545 0.2993 0.060 Uiso 1 1 calc R . . . .
C34A C 0.5496(3) 0.4077(2) 0.31614(15) 0.0429(8) Uani 1 1 d . . . . .
H34A H 0.5860 0.4380 0.2990 0.051 Uiso 1 1 calc R . . . .
C35A C 0.7602(2) 0.40970(18) 0.32390(13) 0.0370(7) Uani 1 1 d . . . . .
C36A C 0.7487(2) 0.46344(19) 0.35796(15) 0.0421(8) Uani 1 1 d . . . . .
H36A H 0.7094 0.4591 0.3852 0.051 Uiso 1 1 calc R . . . .
C37A C 0.7950(3) 0.5236(2) 0.35184(16) 0.0465(9) Uani 1 1 d . . . . .
H37A H 0.7858 0.5594 0.3745 0.056 Uiso 1 1 calc R . . . .
C38A C 0.8544(3) 0.5299(2) 0.31211(16) 0.0496(9) Uani 1 1 d . . . . .
H38A H 0.8856 0.5701 0.3081 0.059 Uiso 1 1 calc R . . . .
C39A C 0.8678(3) 0.4771(2) 0.27828(17) 0.0516(9) Uani 1 1 d . . . . .
H39A H 0.9085 0.4815 0.2518 0.062 Uiso 1 1 calc R . . . .
C40A C 0.8204(3) 0.4170(2) 0.28380(15) 0.0450(8) Uani 1 1 d . . . . .
H40A H 0.8290 0.3817 0.2606 0.054 Uiso 1 1 calc R . . . .
C41A C 0.6235(2) 0.14061(17) 0.36775(14) 0.0369(7) Uani 1 1 d . . . . .
C42A C 0.5525(2) 0.1311(2) 0.40106(16) 0.0443(8) Uani 1 1 d . . . . .
H42A H 0.5625 0.1308 0.4369 0.053 Uiso 1 1 calc R . . . .
C43A C 0.4666(2) 0.1221(2) 0.38064(19) 0.0516(10) Uani 1 1 d . . . . .
H43A H 0.4195 0.1161 0.4030 0.062 Uiso 1 1 calc R . . . .
C44A C 0.4509(3) 0.1221(2) 0.32787(19) 0.0537(10) Uani 1 1 d . . . . .
H44A H 0.3936 0.1151 0.3144 0.064 Uiso 1 1 calc R . . . .
C45A C 0.5210(3) 0.1325(2) 0.29483(17) 0.0497(9) Uani 1 1 d . . . . .
H45A H 0.5103 0.1333 0.2591 0.060 Uiso 1 1 calc R . . . .
C46A C 0.6074(2) 0.14184(19) 0.31429(15) 0.0422(8) Uani 1 1 d . . . . .
H46A H 0.6539 0.1488 0.2917 0.051 Uiso 1 1 calc R . . . .
C47A C 0.7279(2) 0.10949(19) 0.45686(15) 0.0415(8) Uani 1 1 d . . . . .
C48A C 0.7313(3) 0.1417(2) 0.50410(16) 0.0454(8) Uani 1 1 d . . . . .
H48A H 0.7410 0.1880 0.5054 0.054 Uiso 1 1 calc R . . . .
C49A C 0.7204(3) 0.1058(2) 0.55024(18) 0.0557(10) Uani 1 1 d . . . . .
H49A H 0.7234 0.1282 0.5820 0.067 Uiso 1 1 calc R . . . .
C50A C 0.7053(3) 0.0374(2) 0.54888(19) 0.0586(11) Uani 1 1 d . . . . .
H50A H 0.6987 0.0133 0.5796 0.070 Uiso 1 1 calc R . . . .
C51A C 0.6999(3) 0.0050(2) 0.5016(2) 0.0652(13) Uani 1 1 d . . . . .
H51A H 0.6881 -0.0410 0.5004 0.078 Uiso 1 1 calc R . . . .
C52A C 0.7120(3) 0.0403(2) 0.45593(19) 0.0565(11) Uani 1 1 d . . . . .
H52A H 0.7095 0.0176 0.4243 0.068 Uiso 1 1 calc R . . . .
C53A C 0.8089(2) 0.10107(19) 0.35789(15) 0.0405(8) Uani 1 1 d . . . . .
C54A C 0.8996(2) 0.11349(19) 0.36156(16) 0.0444(8) Uani 1 1 d . . . . .
H54A H 0.9203 0.1521 0.3784 0.053 Uiso 1 1 calc R . . . .
C55A C 0.9598(3) 0.0687(2) 0.34029(18) 0.0518(10) Uani 1 1 d . . . . .
H55A H 1.0206 0.0769 0.3437 0.062 Uiso 1 1 calc R . . . .
C56A C 0.9298(3) 0.0122(2) 0.31413(19) 0.0550(11) Uani 1 1 d . . . . .
H56A H 0.9703 -0.0183 0.3007 0.066 Uiso 1 1 calc R . . . .
C57A C 0.8397(3) 0.0010(2) 0.3079(2) 0.0614(12) Uani 1 1 d . . . . .
H57A H 0.8193 -0.0361 0.2890 0.074 Uiso 1 1 calc R . . . .
C58A C 0.7791(3) 0.0450(2) 0.32998(19) 0.0546(11) Uani 1 1 d . . . . .
H58A H 0.7183 0.0369 0.3260 0.066 Uiso 1 1 calc R . . . .
S1A S 0.78912(6) -0.01389(6) 0.70911(4) 0.0512(2) Uani 1 1 d . . . . .
F1A F 0.6736(3) 0.0783(2) 0.68116(13) 0.0931(11) Uani 1 1 d . . . . .
F2A F 0.62945(18) 0.01317(17) 0.74123(12) 0.0730(8) Uani 1 1 d . . . . .
F3A F 0.7239(2) 0.08947(18) 0.75895(15) 0.0869(10) Uani 1 1 d . . . . .
O1A O 0.8129(3) -0.0392(2) 0.75929(17) 0.0909(13) Uani 1 1 d . . . . .
O2A O 0.8576(2) 0.0301(2) 0.6896(2) 0.0888(13) Uani 1 1 d . . . . .
O3A O 0.7510(2) -0.05676(19) 0.67029(16) 0.0738(10) Uani 1 1 d . . . . .
C59A C 0.7005(3) 0.0451(2) 0.72298(16) 0.0489(9) Uani 1 1 d . . . . .
S2A S 1.19642(10) 0.37504(9) 0.51281(6) 0.0392(6) Uani 0.536(4) 1 d . . P A 1
S2B S 1.21644(13) 0.32668(11) 0.50250(8) 0.0439(7) Uani 0.464(4) 1 d . . P A 2
F4B F 1.2545(5) 0.4192(4) 0.4342(3) 0.0633(18) Uani 0.464(4) 1 d . . P A 2
F5B F 1.2312(9) 0.4579(7) 0.5116(7) 0.056(2) Uani 0.464(4) 1 d . . P A 2
F6B F 1.3543(4) 0.4066(4) 0.4962(3) 0.0661(19) Uani 0.464(4) 1 d . . P A 2
O4A O 1.2257(2) 0.33009(17) 0.55738(11) 0.0548(7) Uani 1 1 d . . . . .
O5A O 1.1197(2) 0.3451(2) 0.48644(12) 0.0663(9) Uani 1 1 d . . . . .
O6B O 1.2673(9) 0.2787(7) 0.4739(4) 0.055(2) Uani 0.464(4) 1 d . . P A 2
C60B C 1.2666(6) 0.4072(5) 0.4853(4) 0.050(2) Uani 0.464(4) 1 d . . P A 2
F3 F 1.3613(4) 0.3739(4) 0.4809(2) 0.0596(14) Uani 0.536(4) 1 d . . P A 1
F4A F 1.2625(4) 0.3860(4) 0.4206(2) 0.0603(14) Uani 0.536(4) 1 d . . P A 1
F5 F 1.2827(6) 0.2886(5) 0.4545(3) 0.0568(18) Uani 0.536(4) 1 d . . P A 1
F7A F 0.7527(8) 0.2607(10) 0.5895(6) 0.087(3) Uani 0.670(12) 1 d . U P B 1
F7B F 0.7791(16) 0.2636(18) 0.5908(10) 0.069(4) Uani 0.330(12) 1 d . U P B 2
C62B C 0.7847(12) 0.2979(9) 0.6769(7) 0.063(2) Uani 0.330(12) 1 d . U P B 2
H62B H 0.7435 0.3328 0.6752 0.076 Uiso 0.330(12) 1 calc R . P B 2
C63B C 0.8357(10) 0.2877(8) 0.7220(6) 0.066(2) Uani 0.330(12) 1 d G U P B 2
H63B H 0.8285 0.3159 0.7505 0.079 Uiso 0.330(12) 1 calc R . P B 2
C64B C 0.8973(10) 0.2354(7) 0.7244(5) 0.068(2) Uani 0.330(12) 1 d G U P B 2
H64B H 0.9314 0.2286 0.7546 0.082 Uiso 0.330(12) 1 calc R . P B 2
C65B C 0.9080(10) 0.1933(6) 0.6818(6) 0.069(3) Uani 0.330(12) 1 d G U P B 2
H65B H 0.9492 0.1584 0.6835 0.082 Uiso 0.330(12) 1 calc R . P B 2
C66B C 0.8570(12) 0.2035(8) 0.6367(5) 0.066(2) Uani 0.330(12) 1 d G U P B 2
H66B H 0.8642 0.1753 0.6082 0.079 Uiso 0.330(12) 1 calc R . P B 2
C61B C 0.7954(14) 0.2558(10) 0.6342(5) 0.067(2) Uani 0.330(12) 1 d G U P B 2
F8A F 0.3936(4) 0.0644(4) 0.6651(2) 0.112(2) Uani 0.717(6) 1 d . U P C 1
F8B F 0.4182(11) 0.1866(10) 0.4941(7) 0.122(5) Uani 0.283(6) 1 d . U P C 2
C71B C 0.4775(12) 0.0702(11) 0.5833(8) 0.076(3) Uani 0.283(6) 1 d . U P C 2
H71B H 0.5229 0.0383 0.5848 0.092 Uiso 0.283(6) 1 calc R . P C 2
C70B C 0.4194(13) 0.0764(9) 0.6243(6) 0.079(3) Uani 0.283(6) 1 d G U P C 2
H70B H 0.4259 0.0487 0.6533 0.094 Uiso 0.283(6) 1 calc R . P C 2
C69B C 0.3515(11) 0.1241(10) 0.6220(6) 0.075(3) Uani 0.283(6) 1 d G U P C 2
H69B H 0.3127 0.1282 0.6494 0.089 Uiso 0.283(6) 1 calc R . P C 2
C68B C 0.3417(11) 0.1655(10) 0.5786(8) 0.070(3) Uani 0.283(6) 1 d G U P C 2
H68B H 0.2963 0.1974 0.5770 0.084 Uiso 0.283(6) 1 calc R . P C 2
C67B C 0.3998(14) 0.1593(12) 0.5375(6) 0.074(3) Uani 0.283(6) 1 d G U P C 2
C72B C 0.4677(13) 0.1116(14) 0.5399(7) 0.076(3) Uani 0.283(6) 1 d G U P C 2
H72B H 0.5065 0.1074 0.5124 0.092 Uiso 0.283(6) 1 calc R . P C 2
F9A F 1.0927(3) 0.2623(2) 0.1864(2) 0.0896(16) Uani 0.717(6) 1 d D U P C 1
F9B F 0.8920(10) 0.0691(8) 0.1201(7) 0.127(7) Uani 0.283(6) 1 d D U P C 2
C76B C 1.0460(2) 0.21390(16) 0.17478(14) 0.0739(14) Uani 1 1 d D U . . .
H76B H 1.0835 0.2493 0.1843 0.089 Uiso 0.283(6) 1 calc R . P C 2
C77B C 1.0469(2) 0.15451(19) 0.20355(12) 0.0730(14) Uani 1 1 d G U . C .
H77B H 1.0851 0.1502 0.2323 0.088 Uiso 1 1 calc R . . . .
C78B C 0.9908(3) 0.10156(16) 0.18929(16) 0.0865(16) Uani 1 1 d G U . C .
H78B H 0.9915 0.0618 0.2085 0.104 Uiso 1 1 calc R . . . .
C73B C 0.9338(2) 0.1080(2) 0.14625(18) 0.101(2) Uani 1 1 d DG U . C .
H73B H 0.8963 0.0726 0.1367 0.121 Uiso 0.717(6) 1 calc R . P C 1
C74B C 0.9328(2) 0.1674(3) 0.11747(13) 0.0900(18) Uani 1 1 d G U . C .
H74B H 0.8947 0.1717 0.0887 0.108 Uiso 1 1 calc R . . . .
C75B C 0.9889(3) 0.22032(19) 0.13174(13) 0.0787(15) Uani 1 1 d G U . C .
H75B H 0.9883 0.2601 0.1125 0.094 Uiso 1 1 calc R . . . .
O6A O 1.2061(10) 0.4462(8) 0.5193(7) 0.059(3) Uani 0.536(4) 1 d . . P A 1
C60A C 1.2800(4) 0.3557(4) 0.4651(3) 0.0458(17) Uani 0.536(4) 1 d . . P A 1
C66A C 0.7769(6) 0.3077(4) 0.6725(3) 0.0583(15) Uani 0.670(12) 1 d . U P B 1
H66A H 0.7422 0.3438 0.6610 0.070 Uiso 0.670(12) 1 calc R . P B 1
C61A C 0.7993(7) 0.2567(5) 0.6381(2) 0.0629(16) Uani 0.670(12) 1 d G U P B 1
C62A C 0.8511(5) 0.2027(4) 0.6552(3) 0.0682(18) Uani 0.670(12) 1 d G U P B 1
H62A H 0.8661 0.1685 0.6322 0.082 Uiso 0.670(12) 1 calc R . P B 1
C63A C 0.8806(4) 0.1997(3) 0.7068(3) 0.0663(18) Uani 0.670(12) 1 d G U P B 1
H63A H 0.9153 0.1636 0.7183 0.080 Uiso 0.670(12) 1 calc R . P B 1
C64A C 0.8582(5) 0.2507(3) 0.7412(2) 0.069(2) Uani 0.670(12) 1 d G U P B 1
H64A H 0.8780 0.2487 0.7757 0.083 Uiso 0.670(12) 1 calc R . P B 1
C65A C 0.8064(5) 0.3047(3) 0.7241(3) 0.0626(17) Uani 0.670(12) 1 d G U P B 1
H65A H 0.7914 0.3389 0.7471 0.075 Uiso 0.670(12) 1 calc R . P B 1
C67A C 0.3976(4) 0.0986(3) 0.6239(2) 0.0755(18) Uani 0.717(6) 1 d . U P C 1
C68A C 0.4715(4) 0.0852(4) 0.5940(3) 0.0753(19) Uani 0.717(6) 1 d G U P C 1
H68A H 0.5139 0.0541 0.6055 0.090 Uiso 0.717(6) 1 calc R . P C 1
C69A C 0.4819(4) 0.1184(5) 0.5469(2) 0.0738(19) Uani 0.717(6) 1 d G U P C 1
H69A H 0.5314 0.1095 0.5269 0.089 Uiso 0.717(6) 1 calc R . P C 1
C70A C 0.4185(4) 0.1649(5) 0.5297(2) 0.0719(18) Uani 0.717(6) 1 d G U P C 1
H70A H 0.4256 0.1870 0.4982 0.086 Uiso 0.717(6) 1 calc R . P C 1
C71A C 0.3447(4) 0.1782(3) 0.5596(2) 0.0673(18) Uani 0.717(6) 1 d G U P C 1
H71A H 0.3022 0.2093 0.5481 0.081 Uiso 0.717(6) 1 calc R . P C 1
C72A C 0.3342(3) 0.1450(3) 0.6067(2) 0.0688(18) Uani 0.717(6) 1 d G U P C 1
H72A H 0.2847 0.1539 0.6267 0.083 Uiso 0.717(6) 1 calc R . P C 1

loop_
_atom_site_aniso_label
_atom_site_aniso_U_11
_atom_site_aniso_U_22
_atom_site_aniso_U_33
_atom_site_aniso_U_23
_atom_site_aniso_U_13
_atom_site_aniso_U_12
Pd1A 0.02644(11) 0.03362(12) 0.02789(12) -0.00478(9) -0.00593(7) -0.00009(8)
P1A 0.0311(4) 0.0370(4) 0.0331(4) -0.0033(3) -0.0085(3) 0.0003(3)
P2A 0.0305(4) 0.0343(4) 0.0299(4) -0.0050(3) -0.0049(3) -0.0007(3)
P3A 0.0341(4) 0.0353(4) 0.0285(4) -0.0021(3) -0.0086(3) 0.0002(3)
P4A 0.0314(4) 0.0351(4) 0.0386(4) -0.0059(3) -0.0080(3) -0.0005(3)
N1A 0.0383(15) 0.0406(16) 0.0542(19) -0.0055(14) -0.0137(13) 0.0037(12)
N2A 0.0280(13) 0.0406(15) 0.0446(16) -0.0127(12) -0.0065(11) -0.0001(11)
N3A 0.0420(15) 0.0411(15) 0.0298(14) -0.0072(12) -0.0074(11) -0.0005(12)
N4A 0.0355(14) 0.0471(16) 0.0329(15) -0.0095(12) -0.0006(11) 0.0057(12)
C1A 0.0347(16) 0.0352(17) 0.0441(19) -0.0102(14) -0.0095(13) -0.0024(13)
C2A 0.0361(17) 0.048(2) 0.064(3) -0.0172(19) -0.0133(16) 0.0089(16)
C3A 0.0328(16) 0.048(2) 0.059(2) -0.0215(18) -0.0064(15) 0.0034(15)
C4A 0.049(2) 0.046(2) 0.070(3) 0.007(2) -0.0099(19) 0.0019(17)
C5A 0.062(3) 0.063(3) 0.065(3) 0.008(2) -0.016(2) 0.004(2)
C6A 0.072(3) 0.053(3) 0.102(4) 0.015(3) -0.024(3) -0.008(2)
C7A 0.048(2) 0.060(3) 0.085(4) -0.015(2) -0.017(2) 0.018(2)
C8A 0.040(2) 0.076(3) 0.064(3) -0.024(2) 0.0037(18) 0.006(2)
C9A 0.0362(16) 0.048(2) 0.0386(18) -0.0099(15) 0.0003(13) 0.0018(15)
C10A 0.0445(19) 0.050(2) 0.045(2) -0.0088(17) 0.0025(15) -0.0053(16)
C11A 0.0434(19) 0.066(3) 0.039(2) -0.0156(18) -0.0026(15) 0.0001(18)
C12A 0.0341(15) 0.0394(17) 0.0303(16) -0.0045(13) -0.0037(12) 0.0019(13)
C13A 0.054(2) 0.048(2) 0.0297(17) -0.0085(15) 0.0010(15) 0.0020(16)
C14A 0.0468(19) 0.054(2) 0.0370(19) -0.0101(16) 0.0000(15) 0.0026(17)
C15A 0.0382(17) 0.0456(19) 0.0349(17) -0.0036(15) -0.0098(13) -0.0038(14)
C16A 0.053(2) 0.048(2) 0.043(2) 0.0003(17) -0.0140(16) -0.0016(17)
C17A 0.049(2) 0.046(2) 0.041(2) -0.0063(16) -0.0130(15) -0.0050(16)
C18A 0.062(2) 0.062(3) 0.036(2) -0.0171(18) -0.0014(17) -0.006(2)
C19A 0.054(2) 0.084(3) 0.046(2) -0.024(2) 0.0097(18) 0.004(2)
C20A 0.0330(16) 0.064(2) 0.0367(18) -0.0101(17) -0.0027(13) 0.0040(16)
C21A 0.0418(19) 0.077(3) 0.049(2) -0.011(2) 0.0004(16) -0.008(2)
C22A 0.043(2) 0.082(3) 0.047(2) -0.013(2) -0.0037(16) 0.020(2)
C23A 0.0452(18) 0.0390(18) 0.0345(17) -0.0043(14) -0.0057(14) -0.0040(14)
C24A 0.0419(18) 0.050(2) 0.0365(18) -0.0078(15) -0.0038(14) -0.0033(15)
C25A 0.057(2) 0.055(2) 0.048(2) -0.0156(19) 0.0094(18) -0.0046(19)
C26A 0.081(3) 0.052(2) 0.036(2) -0.0125(17) 0.0023(19) -0.012(2)
C27A 0.084(3) 0.055(2) 0.037(2) -0.0086(18) -0.017(2) -0.004(2)
C28A 0.058(2) 0.047(2) 0.038(2) -0.0093(16) -0.0156(16) 0.0047(17)
C29A 0.0375(16) 0.0388(17) 0.0343(17) -0.0042(14) -0.0110(13) 0.0004(13)
C30A 0.0350(17) 0.044(2) 0.050(2) 0.0012(16) -0.0110(15) 0.0006(14)
C31A 0.0348(18) 0.054(2) 0.086(3) 0.009(2) -0.0102(19) -0.0057(17)
C32A 0.0332(18) 0.060(3) 0.079(3) 0.003(2) -0.0159(18) 0.0055(17)
C33A 0.045(2) 0.049(2) 0.056(2) 0.0006(18) -0.0170(17) 0.0083(17)
C34A 0.0446(19) 0.0430(19) 0.0407(19) 0.0024(15) -0.0083(15) 0.0041(15)
C35A 0.0374(16) 0.0399(17) 0.0331(17) -0.0014(14) -0.0116(13) 0.0006(13)
C36A 0.0443(18) 0.0417(19) 0.0400(19) -0.0013(15) -0.0067(14) -0.0021(15)
C37A 0.054(2) 0.0386(19) 0.046(2) -0.0001(16) -0.0161(16) -0.0040(16)
C38A 0.052(2) 0.045(2) 0.051(2) 0.0098(17) -0.0147(17) -0.0115(17)
C39A 0.053(2) 0.055(2) 0.047(2) 0.0156(19) -0.0021(17) -0.0063(18)
C40A 0.0448(19) 0.048(2) 0.042(2) 0.0022(16) -0.0056(15) -0.0006(16)
C41A 0.0325(15) 0.0349(16) 0.0430(19) -0.0024(14) -0.0053(13) -0.0023(13)
C42A 0.0386(18) 0.049(2) 0.045(2) 0.0057(16) -0.0042(15) 0.0004(15)
C43A 0.0335(17) 0.054(2) 0.068(3) 0.011(2) -0.0004(17) -0.0027(16)
C44A 0.0332(17) 0.052(2) 0.075(3) 0.001(2) -0.0171(18) -0.0085(16)
C45A 0.0430(19) 0.056(2) 0.049(2) -0.0080(18) -0.0132(16) -0.0064(17)
C46A 0.0365(17) 0.0453(19) 0.044(2) -0.0096(16) -0.0079(14) -0.0039(14)
C47A 0.0356(16) 0.0392(18) 0.049(2) -0.0004(15) -0.0126(14) 0.0036(14)
C48A 0.0458(19) 0.045(2) 0.046(2) -0.0026(16) -0.0031(15) -0.0048(16)
C49A 0.054(2) 0.064(3) 0.049(2) 0.004(2) -0.0031(18) -0.008(2)
C50A 0.057(2) 0.058(3) 0.061(3) 0.017(2) -0.012(2) -0.003(2)
C51A 0.072(3) 0.047(2) 0.076(3) 0.017(2) -0.024(2) 0.005(2)
C52A 0.071(3) 0.041(2) 0.056(3) 0.0033(18) -0.019(2) 0.0015(19)
C53A 0.0320(16) 0.0412(18) 0.048(2) -0.0092(15) -0.0067(14) 0.0005(13)
C54A 0.0370(17) 0.0409(19) 0.055(2) -0.0144(17) -0.0108(15) -0.0022(14)
C55A 0.0350(17) 0.055(2) 0.065(3) -0.018(2) -0.0077(17) 0.0005(16)
C56A 0.0419(19) 0.050(2) 0.073(3) -0.023(2) -0.0013(18) 0.0061(17)
C57A 0.045(2) 0.056(3) 0.083(3) -0.033(2) -0.006(2) -0.0025(18)
C58A 0.0349(18) 0.053(2) 0.076(3) -0.025(2) -0.0061(18) -0.0024(16)
S1A 0.0406(4) 0.0584(6) 0.0544(6) -0.0013(5) -0.0041(4) 0.0122(4)
F1A 0.104(2) 0.103(3) 0.073(2) 0.0272(19) 0.0105(18) 0.050(2)
F2A 0.0500(14) 0.092(2) 0.0774(19) -0.0134(16) 0.0132(13) -0.0040(14)
F3A 0.0769(19) 0.085(2) 0.099(2) -0.0456(19) -0.0034(17) 0.0031(17)
O1A 0.091(3) 0.100(3) 0.081(3) 0.017(2) -0.015(2) 0.036(2)
O2A 0.0465(17) 0.089(3) 0.131(4) -0.027(3) 0.017(2) -0.0157(18)
O3A 0.0548(18) 0.073(2) 0.095(3) -0.034(2) 0.0127(17) -0.0109(16)
C59A 0.0425(19) 0.056(2) 0.048(2) 0.0010(18) -0.0047(16) 0.0037(17)
S2A 0.0359(8) 0.0444(12) 0.0371(9) -0.0005(7) -0.0046(6) 0.0012(6)
S2B 0.0423(10) 0.0445(14) 0.0443(11) -0.0025(8) -0.0087(8) -0.0062(8)
F4B 0.087(5) 0.053(4) 0.051(4) 0.010(3) 0.016(3) 0.002(4)
F5B 0.061(7) 0.044(5) 0.063(6) -0.010(4) 0.014(4) -0.005(4)
F6B 0.044(3) 0.065(4) 0.089(5) -0.017(4) 0.006(3) -0.015(3)
O4A 0.0531(15) 0.071(2) 0.0397(15) 0.0013(14) -0.0065(12) -0.0078(14)
O5A 0.0446(15) 0.107(3) 0.0468(17) -0.0003(17) -0.0133(12) -0.0186(17)
O6B 0.063(6) 0.050(5) 0.052(6) -0.005(5) -0.001(5) 0.000(4)
C60B 0.055(5) 0.044(5) 0.052(5) -0.005(4) 0.010(4) -0.007(4)
F3 0.038(2) 0.083(4) 0.058(3) -0.007(3) 0.001(2) -0.010(3)
F4A 0.061(3) 0.074(4) 0.046(3) 0.011(3) 0.004(2) 0.008(3)
F5 0.061(4) 0.056(4) 0.054(5) -0.013(4) 0.007(3) 0.003(3)
F7A 0.102(7) 0.085(4) 0.073(4) -0.002(3) -0.039(5) 0.000(6)
F7B 0.088(10) 0.080(7) 0.039(6) 0.001(5) -0.013(7) -0.008(8)
C62B 0.065(4) 0.065(5) 0.059(4) 0.018(4) -0.016(4) -0.012(4)
C63B 0.064(5) 0.070(5) 0.062(4) 0.011(4) -0.023(4) -0.010(4)
C64B 0.068(5) 0.072(5) 0.063(5) 0.009(4) -0.027(4) -0.011(4)
C65B 0.070(5) 0.067(5) 0.068(6) 0.013(5) -0.025(5) -0.016(5)
C66B 0.064(4) 0.068(4) 0.064(5) 0.012(5) -0.028(4) -0.015(4)
C61B 0.067(4) 0.066(4) 0.066(4) 0.011(4) -0.016(4) -0.013(4)
F8A 0.118(4) 0.149(5) 0.069(3) 0.015(3) 0.014(3) -0.052(4)
F8B 0.100(8) 0.150(11) 0.114(10) -0.010(9) -0.014(8) 0.017(8)
C71B 0.060(4) 0.090(5) 0.079(5) -0.008(5) 0.001(4) -0.006(5)
C70B 0.064(5) 0.090(5) 0.082(5) -0.012(5) 0.004(4) -0.011(5)
C69B 0.059(5) 0.083(5) 0.081(5) -0.009(5) -0.006(5) -0.013(4)
C68B 0.052(4) 0.078(5) 0.079(5) -0.015(5) -0.005(4) -0.011(4)
C67B 0.052(5) 0.089(5) 0.079(5) -0.012(5) -0.006(4) -0.007(5)
C72B 0.056(5) 0.093(5) 0.080(5) -0.007(5) -0.005(4) -0.002(5)
F9A 0.077(3) 0.074(3) 0.118(4) -0.024(3) 0.009(3) -0.010(2)
F9B 0.092(10) 0.113(12) 0.178(18) -0.031(12) 0.005(10) -0.007(9)
C76B 0.074(3) 0.083(3) 0.065(3) -0.008(3) 0.004(2) 0.027(3)
C77B 0.084(3) 0.076(3) 0.059(3) -0.007(2) 0.000(2) 0.033(3)
C78B 0.097(4) 0.080(3) 0.083(4) -0.014(3) 0.029(3) 0.021(3)
C73B 0.075(3) 0.115(5) 0.113(5) -0.054(4) 0.021(3) 0.013(3)
C74B 0.062(3) 0.138(5) 0.069(3) -0.032(3) -0.007(2) 0.041(3)
C75B 0.075(3) 0.104(4) 0.057(3) 0.002(3) 0.008(2) 0.043(3)
O6A 0.067(8) 0.051(6) 0.061(6) -0.003(4) 0.014(5) -0.002(5)
C60A 0.035(3) 0.055(4) 0.047(4) -0.006(3) -0.003(3) -0.008(3)
C66A 0.061(3) 0.059(3) 0.055(3) 0.015(3) -0.011(3) -0.010(3)
C61A 0.064(3) 0.064(3) 0.060(3) 0.014(3) -0.019(3) -0.014(3)
C62A 0.066(3) 0.063(3) 0.075(4) 0.008(4) -0.016(4) -0.014(3)
C63A 0.065(4) 0.063(3) 0.070(4) 0.010(3) -0.025(3) -0.012(3)
C64A 0.070(4) 0.072(4) 0.064(4) 0.007(3) -0.026(3) -0.007(4)
C65A 0.065(4) 0.065(4) 0.057(3) 0.010(3) -0.018(3) -0.005(3)
C67A 0.063(4) 0.080(4) 0.084(4) -0.008(3) 0.003(3) -0.013(3)
C68A 0.062(3) 0.085(4) 0.078(4) -0.011(3) -0.001(3) 0.003(3)
C69A 0.052(3) 0.096(4) 0.073(4) -0.012(3) -0.005(3) 0.001(3)
C70A 0.049(3) 0.087(4) 0.079(4) -0.010(3) -0.009(3) -0.006(3)
C71A 0.049(3) 0.073(4) 0.079(4) -0.021(3) -0.010(3) -0.008(3)
C72A 0.050(3) 0.078(4) 0.079(4) -0.017(3) -0.002(3) -0.013(3)

loop_
_atom_type_symbol
_atom_type_description
_atom_type_scat_dispersion_real
_atom_type_scat_dispersion_imag
_atom_type_scat_source
C C 0.0181 0.0091 'International Tables Vol C Tables 4.2.6.8 and 6.1.1.4'
H H 0.0000 0.0000 'International Tables Vol C Tables 4.2.6.8 and 6.1.1.4'
F F 0.0727 0.0534 'International Tables Vol C Tables 4.2.6.8 and 6.1.1.4'
N N 0.0311 0.0180 'International Tables Vol C Tables 4.2.6.8 and 6.1.1.4'
O O 0.0492 0.0322 'International Tables Vol C Tables 4.2.6.8 and 6.1.1.4'
P P 0.2955 0.4335 'International Tables Vol C Tables 4.2.6.8 and 6.1.1.4'
Pd Pd 0.1215 3.9337 'International Tables Vol C Tables 4.2.6.8 and 6.1.1.4'
S S 0.3331 0.5567 'International Tables Vol C Tables 4.2.6.8 and 6.1.1.4'

loop_
_exptl_crystal_face_index_h
_exptl_crystal_face_index_k
_exptl_crystal_face_index_l
_exptl_crystal_face_perp_dist
0 -12 7 0.0081
-9 -1 8 0.0843
1 -2 -16 0.0114
0 1 17 0.0242
0 -11 -9 0.0035
0 11 9 0.0279
9 0 5 0.0728
-8 -7 0 0.0791
-4 10 -8 0.0512
-1 12 -7 0.0231

loop_
_geom_angle_atom_site_label_1
_geom_angle_atom_site_label_2
_geom_angle_atom_site_label_3
_geom_angle
P1A Pd1A P2A 53.33(3)
P1A Pd1A P3A 150.76(3)
P1A Pd1A P4A 102.25(3)
P3A Pd1A P2A 98.64(3)
P4A Pd1A P2A 155.56(3)
P4A Pd1A P3A 105.65(3)
P2A P1A Pd1A 64.44(3)
C1A P1A Pd1A 107.56(11)
C1A P1A P2A 107.23(13)
P1A P2A Pd1A 62.23(3)
C12A P2A Pd1A 109.33(11)
C12A P2A P1A 93.69(12)
C23A P3A Pd1A 112.25(12)
C23A P3A C29A 103.30(16)
C23A P3A C35A 103.66(17)
C29A P3A Pd1A 120.47(12)
C29A P3A C35A 104.65(16)
C35A P3A Pd1A 110.91(10)
C41A P4A Pd1A 116.34(12)
C47A P4A Pd1A 113.95(12)
C47A P4A C41A 100.08(16)
C47A P4A C53A 101.78(18)
C53A P4A Pd1A 117.58(12)
C53A P4A C41A 104.72(16)
C1A N1A C2A 109.1(3)
C1A N1A C4A 123.7(3)
C2A N1A C4A 127.3(3)
C1A N2A C3A 108.6(3)
C1A N2A C9A 124.9(3)
C3A N2A C9A 126.5(3)
C12A N3A C13A 109.4(3)
C12A N3A C15A 124.1(3)
C13A N3A C15A 126.5(3)
C12A N4A C14A 108.9(3)
C12A N4A C20A 124.8(3)
C14A N4A C20A 126.3(3)
N1A C1A P1A 118.2(3)
N1A C1A N2A 106.9(3)
N2A C1A P1A 134.9(3)
N1A C2A C7A 125.3(4)
C3A C2A N1A 107.7(3)
C3A C2A C7A 126.9(4)
N2A C3A C8A 125.9(4)
C2A C3A N2A 107.6(4)
C2A C3A C8A 126.4(4)
N1A C4A H4A 106.1
N1A C4A C5A 112.6(4)
N1A C4A C6A 111.3(4)
C5A C4A H4A 106.1
C5A C4A C6A 114.1(4)
C6A C4A H4A 106.1
C4A C5A H5AA 109.5
C4A C5A H5AB 109.5
C4A C5A H5AC 109.5
H5AA C5A H5AB 109.5
H5AA C5A H5AC 109.5
H5AB C5A H5AC 109.5
C4A C6A H6AA 109.5
C4A C6A H6AB 109.5
C4A C6A H6AC 109.5
H6AA C6A H6AB 109.5
H6AA C6A H6AC 109.5
H6AB C6A H6AC 109.5
C2A C7A H7AA 109.5
C2A C7A H7AB 109.5
C2A C7A H7AC 109.5
H7AA C7A H7AB 109.5
H7AA C7A H7AC 109.5
H7AB C7A H7AC 109.5
C3A C8A H8AA 109.5
C3A C8A H8AB 109.5
C3A C8A H8AC 109.5
H8AA C8A H8AB 109.5
H8AA C8A H8AC 109.5
H8AB C8A H8AC 109.5
N2A C9A H9A 107.1
N2A C9A C10A 110.6(3)
N2A C9A C11A 112.4(3)
C10A C9A H9A 107.1
C11A C9A H9A 107.1
C11A C9A C10A 112.3(3)
C9A C10A H10A 109.5
C9A C10A H10B 109.5
C9A C10A H10C 109.5
H10A C10A H10B 109.5
H10A C10A H10C 109.5
H10B C10A H10C 109.5
C9A C11A H11A 109.5
C9A C11A H11B 109.5
C9A C11A H11C 109.5
H11A C11A H11B 109.5
H11A C11A H11C 109.5
H11B C11A H11C 109.5
N3A C12A P2A 122.0(2)
N4A C12A P2A 130.3(2)
N4A C12A N3A 107.1(3)
N3A C13A C18A 125.3(4)
C14A C13A N3A 107.1(3)
C14A C13A C18A 127.6(4)
N4A C14A C19A 124.8(3)
C13A C14A N4A 107.4(3)
C13A C14A C19A 127.8(4)
N3A C15A H15A 107.1
N3A C15A C16A 111.0(3)
N3A C15A C17A 111.5(3)
C16A C15A H15A 107.1
C16A C15A C17A 112.8(3)
C17A C15A H15A 107.1
C15A C16A H16A 109.5
C15A C16A H16B 109.5
C15A C16A H16C 109.5
H16A C16A H16B 109.5
H16A C16A H16C 109.5
H16B C16A H16C 109.5
C15A C17A H17A 109.5
C15A C17A H17B 109.5
C15A C17A H17C 109.5
H17A C17A H17B 109.5
H17A C17A H17C 109.5
H17B C17A H17C 109.5
C13A C18A H18A 109.5
C13A C18A H18B 109.5
C13A C18A H18C 109.5
H18A C18A H18B 109.5
H18A C18A H18C 109.5
H18B C18A H18C 109.5
C14A C19A H19A 109.5
C14A C19A H19B 109.5
C14A C19A H19C 109.5
H19A C19A H19B 109.5
H19A C19A H19C 109.5
H19B C19A H19C 109.5
N4A C20A H20A 106.8
N4A C20A C21A 110.2(3)
N4A C20A C22A 112.5(3)
C21A C20A H20A 106.8
C21A C20A C22A 113.3(3)
C22A C20A H20A 106.8
C20A C21A H21A 109.5
C20A C21A H21B 109.5
C20A C21A H21C 109.5
H21A C21A H21B 109.5
H21A C21A H21C 109.5
H21B C21A H21C 109.5
C20A C22A H22A 109.5
C20A C22A H22B 109.5
C20A C22A H22C 109.5
H22A C22A H22B 109.5
H22A C22A H22C 109.5
H22B C22A H22C 109.5
C24A C23A P3A 117.7(3)
C24A C23A C28A 119.1(3)
C28A C23A P3A 123.2(3)
C23A C24A H24A 119.5
C25A C24A C23A 120.9(4)
C25A C24A H24A 119.5
C24A C25A H25A 120.0
C24A C25A C26A 119.9(4)
C26A C25A H25A 120.0
C25A C26A H26A 120.3
C27A C26A C25A 119.4(4)
C27A C26A H26A 120.3
C26A C27A H27A 119.4
C26A C27A C28A 121.2(4)
C28A C27A H27A 119.4
C23A C28A H28A 120.3
C27A C28A C23A 119.4(4)
C27A C28A H28A 120.3
C30A C29A P3A 117.6(3)
C30A C29A C34A 119.9(3)
C34A C29A P3A 122.3(3)
C29A C30A H30A 120.0
C29A C30A C31A 120.1(4)
C31A C30A H30A 120.0
C30A C31A H31A 120.0
C32A C31A C30A 120.1(4)
C32A C31A H31A 120.0
C31A C32A H32A 119.9
C33A C32A C31A 120.1(4)
C33A C32A H32A 119.9
C32A C33A H33A 119.8
C32A C33A C34A 120.4(4)
C34A C33A H33A 119.8
C29A C34A H34A 120.3
C33A C34A C29A 119.4(4)
C33A C34A H34A 120.3
C36A C35A P3A 118.9(3)
C36A C35A C40A 118.5(4)
C40A C35A P3A 122.4(3)
C35A C36A H36A 119.5
C37A C36A C35A 121.0(4)
C37A C36A H36A 119.5
C36A C37A H37A 120.1
C38A C37A C36A 119.8(4)
C38A C37A H37A 120.1
C37A C38A H38A 119.9
C37A C38A C39A 120.3(4)
C39A C38A H38A 119.9
C38A C39A H39A 120.0
C38A C39A C40A 120.1(4)
C40A C39A H39A 120.0
C35A C40A C39A 120.3(4)
C35A C40A H40A 119.8
C39A C40A H40A 119.8
C42A C41A P4A 119.4(3)
C46A C41A P4A 121.1(3)
C46A C41A C42A 119.4(3)
C41A C42A H42A 120.0
C43A C42A C41A 120.0(4)
C43A C42A H42A 120.0
C42A C43A H43A 119.7
C44A C43A C42A 120.7(4)
C44A C43A H43A 119.7
C43A C44A H44A 120.3
C43A C44A C45A 119.3(3)
C45A C44A H44A 120.3
C44A C45A H45A 119.5
C44A C45A C46A 121.1(4)
C46A C45A H45A 119.5
C41A C46A C45A 119.5(4)
C41A C46A H46A 120.2
C45A C46A H46A 120.2
C48A C47A P4A 121.8(3)
C48A C47A C52A 118.4(4)
C52A C47A P4A 119.6(3)
C47A C48A H48A 119.6
C47A C48A C49A 120.8(4)
C49A C48A H48A 119.6
C48A C49A H49A 119.9
C50A C49A C48A 120.2(4)
C50A C49A H49A 119.9
C49A C50A H50A 120.4
C49A C50A C51A 119.3(4)
C51A C50A H50A 120.4
C50A C51A H51A 119.7
C50A C51A C52A 120.6(5)
C52A C51A H51A 119.7
C47A C52A H52A 119.7
C51A C52A C47A 120.6(4)
C51A C52A H52A 119.7
C54A C53A P4A 117.4(3)
C54A C53A C58A 118.8(3)
C58A C53A P4A 123.6(3)
C53A C54A H54A 119.7
C53A C54A C55A 120.6(3)
C55A C54A H54A 119.7
C54A C55A H55A 119.9
C56A C55A C54A 120.2(4)
C56A C55A H55A 119.9
C55A C56A H56A 120.1
C55A C56A C57A 119.8(4)
C57A C56A H56A 120.1
C56A C57A H57A 119.9
C56A C57A C58A 120.2(4)
C58A C57A H57A 119.9
C53A C58A C57A 120.3(4)
C53A C58A H58A 119.8
C57A C58A H58A 119.8
O1A S1A O2A 111.1(3)
O1A S1A C59A 102.7(2)
O2A S1A C59A 102.2(2)
O3A S1A O1A 121.0(3)
O3A S1A O2A 113.3(3)
O3A S1A C59A 103.7(2)
F1A C59A S1A 112.0(3)
F1A C59A F2A 107.0(4)
F1A C59A F3A 108.1(4)
F2A C59A S1A 111.1(3)
F3A C59A S1A 112.5(3)
F3A C59A F2A 105.8(4)
O4A S2A C60A 101.2(3)
O5A S2A O4A 109.1(2)
O5A S2A C60A 98.7(3)
O6A S2A O4A 117.9(8)
O6A S2A O5A 122.5(8)
O6A S2A C60A 102.5(6)
O4A S2B O5A 109.0(2)
O4A S2B O6B 120.2(5)
O4A S2B C60B 99.7(3)
O5A S2B C60B 96.9(4)
O6B S2B O5A 121.9(6)
O6B S2B C60B 103.1(5)
F4B C60B S2B 110.2(7)
F5B C60B S2B 111.4(7)
F5B C60B F4B 108.5(11)
F5B C60B F6B 107.6(10)
F6B C60B S2B 110.6(7)
F6B C60B F4B 108.5(8)
C63B C62B H62B 120.0
C63B C62B C61B 120.0
C61B C62B H62B 120.0
C62B C63B H63B 120.0
C64B C63B C62B 120.0
C64B C63B H63B 120.0
C63B C64B H64B 120.0
C65B C64B C63B 120.0
C65B C64B H64B 120.0
C64B C65B H65B 120.0
C64B C65B C66B 120.0
C66B C65B H65B 120.0
C65B C66B H66B 120.0
C61B C66B C65B 120.0
C61B C66B H66B 120.0
F7B C61B C62B 131(2)
F7B C61B C66B 106(2)
C66B C61B C62B 120.0
C70B C71B H71B 120.0
C70B C71B C72B 120.0
C72B C71B H71B 120.0
C71B C70B H70B 120.0
C69B C70B C71B 120.0
C69B C70B H70B 120.0
C70B C69B H69B 120.0
C68B C69B C70B 120.0
C68B C69B H69B 120.0
C69B C68B H68B 120.0
C69B C68B C67B 120.0
C67B C68B H68B 120.0
F8B C67B C68B 141.1(17)
F8B C67B C72B 98.8(17)
C72B C67B C68B 120.0
C71B C72B H72B 120.0
C67B C72B C71B 120.0
C67B C72B H72B 120.0
F9A C76B C77B 122.4(4)
F9A C76B C75B 117.6(4)
C77B C76B H76B 120.0
C77B C76B C75B 120.0
C75B C76B H76B 120.0
C76B C77B H77B 120.0
C78B C77B C76B 120.0
C78B C77B H77B 120.0
C77B C78B H78B 120.0
C77B C78B C73B 120.0
C73B C78B H78B 120.0
F9B C73B C78B 134.2(11)
F9B C73B C74B 104.4(11)
C78B C73B H73B 120.0
C78B C73B C74B 120.0
C74B C73B H73B 120.0
C73B C74B H74B 120.0
C75B C74B C73B 120.0
C75B C74B H74B 120.0
C76B C75B H75B 120.0
C74B C75B C76B 120.0
C74B C75B H75B 120.0
F3 C60A S2A 112.4(5)
F3 C60A F5 107.2(8)
F4A C60A S2A 111.4(6)
F4A C60A F3 107.8(7)
F4A C60A F5 106.3(7)
F5 C60A S2A 111.5(6)
C61A C66A H66A 120.0
C61A C66A C65A 120.0
C65A C66A H66A 120.0
C66A C61A F7A 113.4(10)
C62A C61A F7A 125.7(10)
C62A C61A C66A 120.0
C61A C62A H62A 120.0
C61A C62A C63A 120.0
C63A C62A H62A 120.0
C62A C63A H63A 120.0
C64A C63A C62A 120.0
C64A C63A H63A 120.0
C63A C64A H64A 120.0
C65A C64A C63A 120.0
C65A C64A H64A 120.0
C66A C65A H65A 120.0
C64A C65A C66A 120.0
C64A C65A H65A 120.0
F8A C67A C68A 114.6(6)
F8A C67A C72A 125.4(6)
C68A C67A C72A 120.0
C67A C68A H68A 120.0
C69A C68A C67A 120.0
C69A C68A H68A 120.0
C68A C69A H69A 120.0
C68A C69A C70A 120.0
C70A C69A H69A 120.0
C69A C70A H70A 120.0
C71A C70A C69A 120.0
C71A C70A H70A 120.0
C70A C71A H71A 120.0
C70A C71A C72A 120.0
C72A C71A H71A 120.0
C67A C72A H72A 120.0
C71A C72A C67A 120.0
C71A C72A H72A 120.0

loop_
_geom_bond_atom_site_label_1
_geom_bond_atom_site_label_2
_geom_bond_distance
Pd1A P1A 2.3543(8)
Pd1A P2A 2.4003(8)
Pd1A P3A 2.3712(8)
Pd1A P4A 2.3680(9)
P1A P2A 2.1340(12)
P1A C1A 1.838(4)
P2A C12A 1.857(3)
P3A C23A 1.819(4)
P3A C29A 1.826(3)
P3A C35A 1.834(4)
P4A C41A 1.838(3)
P4A C47A 1.836(4)
P4A C53A 1.837(4)
N1A C1A 1.358(5)
N1A C2A 1.382(5)
N1A C4A 1.491(6)
N2A C1A 1.367(5)
N2A C3A 1.386(5)
N2A C9A 1.474(5)
N3A C12A 1.355(4)
N3A C13A 1.386(5)
N3A C15A 1.492(4)
N4A C12A 1.352(4)
N4A C14A 1.395(5)
N4A C20A 1.484(4)
C2A C3A 1.348(7)
C2A C7A 1.495(5)
C3A C8A 1.503(6)
C4A H4A 0.9800
C4A C5A 1.510(6)
C4A C6A 1.519(6)
C5A H5AA 0.9600
C5A H5AB 0.9600
C5A H5AC 0.9600
C6A H6AA 0.9600
C6A H6AB 0.9600
C6A H6AC 0.9600
C7A H7AA 0.9600
C7A H7AB 0.9600
C7A H7AC 0.9600
C8A H8AA 0.9600
C8A H8AB 0.9600
C8A H8AC 0.9600
C9A H9A 0.9800
C9A C10A 1.522(5)
C9A C11A 1.520(5)
C10A H10A 0.9600
C10A H10B 0.9600
C10A H10C 0.9600
C11A H11A 0.9600
C11A H11B 0.9600
C11A H11C 0.9600
C13A C14A 1.353(6)
C13A C18A 1.499(5)
C14A C19A 1.496(5)
C15A H15A 0.9800
C15A C16A 1.521(5)
C15A C17A 1.522(5)
C16A H16A 0.9600
C16A H16B 0.9600
C16A H16C 0.9600
C17A H17A 0.9600
C17A H17B 0.9600
C17A H17C 0.9600
C18A H18A 0.9600
C18A H18B 0.9600
C18A H18C 0.9600
C19A H19A 0.9600
C19A H19B 0.9600
C19A H19C 0.9600
C20A H20A 0.9800
C20A C21A 1.518(6)
C20A C22A 1.518(6)
C21A H21A 0.9600
C21A H21B 0.9600
C21A H21C 0.9600
C22A H22A 0.9600
C22A H22B 0.9600
C22A H22C 0.9600
C23A C24A 1.390(5)
C23A C28A 1.397(5)
C24A H24A 0.9300
C24A C25A 1.378(5)
C25A H25A 0.9300
C25A C26A 1.386(7)
C26A H26A 0.9300
C26A C27A 1.381(7)
C27A H27A 0.9300
C27A C28A 1.383(6)
C28A H28A 0.9300
C29A C30A 1.382(5)
C29A C34A 1.399(5)
C30A H30A 0.9300
C30A C31A 1.388(5)
C31A H31A 0.9300
C31A C32A 1.380(6)
C32A H32A 0.9300
C32A C33A 1.380(6)
C33A H33A 0.9300
C33A C34A 1.387(5)
C34A H34A 0.9300
C35A C36A 1.392(5)
C35A C40A 1.395(5)
C36A H36A 0.9300
C36A C37A 1.390(5)
C37A H37A 0.9300
C37A C38A 1.378(6)
C38A H38A 0.9300
C38A C39A 1.379(6)
C39A H39A 0.9300
C39A C40A 1.396(6)
C40A H40A 0.9300
C41A C42A 1.395(5)
C41A C46A 1.390(5)
C42A H42A 0.9300
C42A C43A 1.393(5)
C43A H43A 0.9300
C43A C44A 1.372(7)
C44A H44A 0.9300
C44A C45A 1.385(6)
C45A H45A 0.9300
C45A C46A 1.392(5)
C46A H46A 0.9300
C47A C48A 1.372(6)
C47A C52A 1.392(6)
C48A H48A 0.9300
C48A C49A 1.397(6)
C49A H49A 0.9300
C49A C50A 1.373(7)
C50A H50A 0.9300
C50A C51A 1.376(7)
C51A H51A 0.9300
C51A C52A 1.382(7)
C52A H52A 0.9300
C53A C54A 1.386(5)
C53A C58A 1.391(5)
C54A H54A 0.9300
C54A C55A 1.388(5)
C55A H55A 0.9300
C55A C56A 1.377(6)
C56A H56A 0.9300
C56A C57A 1.378(6)
C57A H57A 0.9300
C57A C58A 1.391(6)
C58A H58A 0.9300
S1A O1A 1.422(4)
S1A O2A 1.446(4)
S1A O3A 1.421(4)
S1A C59A 1.813(4)
F1A C59A 1.316(5)
F2A C59A 1.335(5)
F3A C59A 1.318(5)
S2A O4A 1.509(3)
S2A O5A 1.451(3)
S2A O6A 1.428(17)
S2A C60A 1.817(8)
S2B O4A 1.416(4)
S2B O5A 1.545(4)
S2B O6B 1.434(13)
S2B C60B 1.823(9)
F4B C60B 1.342(12)
F5B C60B 1.330(18)
F6B C60B 1.342(12)
F3 C60A 1.328(9)
F4A C60A 1.313(10)
F5 C60A 1.357(12)
F7A C61A 1.420(15)
F7B C61B 1.15(3)
C62B H62B 0.9300
C62B C63B 1.3900
C62B C61B 1.3900
C63B H63B 0.9300
C63B C64B 1.3900
C64B H64B 0.9300
C64B C65B 1.3900
C65B H65B 0.9300
C65B C66B 1.3900
C66B H66B 0.9300
C66B C61B 1.3900
F8A C67A 1.259(7)
F8B C67B 1.28(2)
C71B H71B 0.9300
C71B C70B 1.3900
C71B C72B 1.3900
C70B H70B 0.9300
C70B C69B 1.3900
C69B H69B 0.9300
C69B C68B 1.3900
C68B H68B 0.9300
C68B C67B 1.3900
C67B C72B 1.3900
C72B H72B 0.9300
F9A C76B 1.223(5)
F9B C73B 1.192(10)
C76B H76B 0.9300
C76B C77B 1.3900
C76B C75B 1.3900
C77B H77B 0.9300
C77B C78B 1.3900
C78B H78B 0.9300
C78B C73B 1.3900
C73B H73B 0.9300
C73B C74B 1.3900
C74B H74B 0.9300
C74B C75B 1.3900
C75B H75B 0.9300
C66A H66A 0.9300
C66A C61A 1.3900
C66A C65A 1.3900
C61A C62A 1.3900
C62A H62A 0.9300
C62A C63A 1.3900
C63A H63A 0.9300
C63A C64A 1.3900
C64A H64A 0.9300
C64A C65A 1.3900
C65A H65A 0.9300
C67A C68A 1.3900
C67A C72A 1.3900
C68A H68A 0.9300
C68A C69A 1.3900
C69A H69A 0.9300
C69A C70A 1.3900
C70A H70A 0.9300
C70A C71A 1.3900
C71A H71A 0.9300
C71A C72A 1.3900
C72A H72A 0.9300

loop_
_geom_torsion_atom_site_label_1
_geom_torsion_atom_site_label_2
_geom_torsion_atom_site_label_3
_geom_torsion_atom_site_label_4
_geom_torsion
Pd1A P1A C1A N1A -136.4(2)
Pd1A P1A C1A N2A 42.9(4)
Pd1A P2A C12A N3A 144.3(3)
Pd1A P2A C12A N4A -45.6(4)
Pd1A P3A C23A C24A -28.2(3)
Pd1A P3A C23A C28A 151.4(3)
Pd1A P3A C29A C30A -33.3(3)
Pd1A P3A C29A C34A 152.1(3)
Pd1A P3A C35A C36A -75.9(3)
Pd1A P3A C35A C40A 98.0(3)
Pd1A P4A C41A C42A -93.6(3)
Pd1A P4A C41A C46A 82.9(3)
Pd1A P4A C47A C48A 10.7(3)
Pd1A P4A C47A C52A -173.9(3)
Pd1A P4A C53A C54A 34.1(4)
Pd1A P4A C53A C58A -151.5(3)
P1A P2A C12A N3A 82.4(3)
P1A P2A C12A N4A -107.4(3)
P2A P1A C1A N1A 155.7(2)
P2A P1A C1A N2A -25.1(4)
P3A C23A C24A C25A -179.6(3)
P3A C23A C28A C27A -179.0(3)
P3A C29A C30A C31A -174.0(3)
P3A C29A C34A C33A 173.3(3)
P3A C35A C36A C37A 175.1(3)
P3A C35A C40A C39A -173.9(3)
P4A C41A C42A C43A 177.4(3)
P4A C41A C46A C45A -177.6(3)
P4A C47A C48A C49A 176.4(3)
P4A C47A C52A C51A -175.5(4)
P4A C53A C54A C55A 171.1(3)
P4A C53A C58A C57A -171.9(4)
N1A C2A C3A N2A -1.9(4)
N1A C2A C3A C8A 174.9(4)
N3A C13A C14A N4A 0.4(5)
N3A C13A C14A C19A -178.5(4)
C1A N1A C2A C3A 1.2(4)
C1A N1A C2A C7A -178.9(4)
C1A N1A C4A C5A -124.7(4)
C1A N1A C4A C6A 105.8(4)
C1A N2A C3A C2A 1.9(4)
C1A N2A C3A C8A -174.9(4)
C1A N2A C9A C10A 100.6(4)
C1A N2A C9A C11A -133.1(3)
C2A N1A C1A P1A 179.5(2)
C2A N1A C1A N2A 0.1(4)
C2A N1A C4A C5A 54.6(6)
C2A N1A C4A C6A -75.0(5)
C3A N2A C1A P1A 179.4(3)
C3A N2A C1A N1A -1.2(4)
C3A N2A C9A C10A -79.6(4)
C3A N2A C9A C11A 46.7(5)
C4A N1A C1A P1A -1.1(5)
C4A N1A C1A N2A 179.4(3)
C4A N1A C2A C3A -178.2(4)
C4A N1A C2A C7A 1.8(6)
C7A C2A C3A N2A 178.1(4)
C7A C2A C3A C8A -5.1(7)
C9A N2A C1A P1A -0.7(5)
C9A N2A C1A N1A 178.6(3)
C9A N2A C3A C2A -177.9(3)
C9A N2A C3A C8A 5.3(6)
C12A N3A C13A C14A -0.1(5)
C12A N3A C13A C18A -177.5(4)
C12A N3A C15A C16A -106.4(4)
C12A N3A C15A C17A 126.9(4)
C12A N4A C14A C13A -0.6(5)
C12A N4A C14A C19A 178.4(4)
C12A N4A C20A C21A 106.7(4)
C12A N4A C20A C22A -125.8(4)
C13A N3A C12A P2A 172.0(3)
C13A N3A C12A N4A -0.2(4)
C13A N3A C15A C16A 72.7(5)
C13A N3A C15A C17A -54.0(5)
C14A N4A C12A P2A -170.8(3)
C14A N4A C12A N3A 0.5(4)
C14A N4A C20A C21A -70.5(5)
C14A N4A C20A C22A 57.0(5)
C15A N3A C12A P2A -8.8(5)
C15A N3A C12A N4A 179.0(3)
C15A N3A C13A C14A -179.3(4)
C15A N3A C13A C18A 3.3(6)
C18A C13A C14A N4A 177.7(4)
C18A C13A C14A C19A -1.2(8)
C20A N4A C12A P2A 11.5(6)
C20A N4A C12A N3A -177.2(3)
C20A N4A C14A C13A 177.0(4)
C20A N4A C14A C19A -4.0(7)
C23A P3A C29A C30A 93.0(3)
C23A P3A C29A C34A -81.7(3)
C23A P3A C35A C36A 163.4(3)
C23A P3A C35A C40A -22.6(3)
C23A C24A C25A C26A -1.2(7)
C24A C23A C28A C27A 0.5(6)
C24A C25A C26A C27A 0.1(7)
C25A C26A C27A C28A 1.2(7)
C26A C27A C28A C23A -1.5(7)
C28A C23A C24A C25A 0.9(6)
C29A P3A C23A C24A -159.4(3)
C29A P3A C23A C28A 20.1(4)
C29A P3A C35A C36A 55.5(3)
C29A P3A C35A C40A -130.6(3)
C29A C30A C31A C32A -0.4(7)
C30A C29A C34A C33A -1.2(6)
C30A C31A C32A C33A 0.4(8)
C31A C32A C33A C34A -0.8(7)
C32A C33A C34A C29A 1.2(6)
C34A C29A C30A C31A 0.8(6)
C35A P3A C23A C24A 91.6(3)
C35A P3A C23A C28A -88.9(4)
C35A P3A C29A C30A -158.8(3)
C35A P3A C29A C34A 26.5(3)
C35A C36A C37A C38A -1.2(6)
C36A C35A C40A C39A 0.0(5)
C36A C37A C38A C39A 0.3(6)
C37A C38A C39A C40A 0.7(6)
C38A C39A C40A C35A -0.9(6)
C40A C35A C36A C37A 1.0(5)
C41A P4A C47A C48A -114.1(3)
C41A P4A C47A C52A 61.2(4)
C41A P4A C53A C54A 165.0(3)
C41A P4A C53A C58A -20.6(4)
C41A C42A C43A C44A 0.4(6)
C42A C41A C46A C45A -1.1(6)
C42A C43A C44A C45A -1.3(7)
C43A C44A C45A C46A 1.1(7)
C44A C45A C46A C41A 0.1(6)
C46A C41A C42A C43A 0.8(6)
C47A P4A C41A C42A 29.6(3)
C47A P4A C41A C46A -153.9(3)
C47A P4A C53A C54A -91.1(3)
C47A P4A C53A C58A 83.3(4)
C47A C48A C49A C50A -0.6(6)
C48A C47A C52A C51A 0.0(6)
C48A C49A C50A C51A -0.8(7)
C49A C50A C51A C52A 1.7(7)
C50A C51A C52A C47A -1.4(7)
C52A C47A C48A C49A 0.9(6)
C53A P4A C41A C42A 134.8(3)
C53A P4A C41A C46A -48.7(3)
C53A P4A C47A C48A 138.4(3)
C53A P4A C47A C52A -46.3(4)
C53A C54A C55A C56A 1.6(7)
C54A C53A C58A C57A 2.4(7)
C54A C55A C56A C57A 1.6(8)
C55A C56A C57A C58A -2.8(9)
C56A C57A C58A C53A 0.8(8)
C58A C53A C54A C55A -3.6(7)
O1A S1A C59A F1A 175.0(4)
O1A S1A C59A F2A -65.4(4)
O1A S1A C59A F3A 53.0(4)
O2A S1A C59A F1A 59.8(4)
O2A S1A C59A F2A 179.3(3)
O2A S1A C59A F3A -62.3(4)
O3A S1A C59A F1A -58.2(4)
O3A S1A C59A F2A 61.3(4)
O3A S1A C59A F3A 179.7(4)
O4A S2A C60A F3 -64.1(6)
O4A S2A C60A F4A 174.8(5)
O4A S2A C60A F5 56.2(6)
O4A S2B C60B F4B -171.8(6)
O4A S2B C60B F5B -51.3(11)
O4A S2B C60B F6B 68.3(7)
O5A S2A C60A F3 -175.8(6)
O5A S2A C60A F4A 63.1(6)
O5A S2A C60A F5 -55.4(7)
O5A S2B C60B F4B -61.1(7)
O5A S2B C60B F5B 59.3(11)
O5A S2B C60B F6B 178.9(6)
O6B S2B C60B F4B 63.9(9)
O6B S2B C60B F5B -175.6(11)
O6B S2B C60B F6B -56.0(9)
F7A C61A C62A C63A -168.8(12)
C62B C63B C64B C65B 0.0
C63B C62B C61B F7B -158(3)
C63B C62B C61B C66B 0.0
C63B C64B C65B C66B 0.0
C64B C65B C66B C61B 0.0
C65B C66B C61B F7B 163(2)
C65B C66B C61B C62B 0.0
C61B C62B C63B C64B 0.0
F8A C67A C68A C69A 178.2(7)
F8A C67A C72A C71A -178.0(7)
F8B C67B C72B C71B 177.0(19)
C71B C70B C69B C68B 0.0
C70B C71B C72B C67B 0.0
C70B C69B C68B C67B 0.0
C69B C68B C67B F8B -175(3)
C69B C68B C67B C72B 0.0
C68B C67B C72B C71B 0.0
C72B C71B C70B C69B 0.0
F9A C76B C77B C78B 178.5(4)
F9A C76B C75B C74B -178.6(4)
F9B C73B C74B C75B -168.2(9)
C76B C77B C78B C73B 0.0
C77B C76B C75B C74B 0.0
C77B C78B C73B F9B 164.0(12)
C77B C78B C73B C74B 0.0
C78B C73B C74B C75B 0.0
C73B C74B C75B C76B 0.0
C75B C76B C77B C78B 0.0
O6A S2A C60A F3 58.1(10)
O6A S2A C60A F4A -63.0(10)
O6A S2A C60A F5 178.4(10)
C66A C61A C62A C63A 0.0
C61A C66A C65A C64A 0.0
C61A C62A C63A C64A 0.0
C62A C63A C64A C65A 0.0
C63A C64A C65A C66A 0.0
C65A C66A C61A F7A 170.1(11)
C65A C66A C61A C62A 0.0
C67A C68A C69A C70A 0.0
C68A C67A C72A C71A 0.0
C68A C69A C70A C71A 0.0
C69A C70A C71A C72A 0.0
C70A C71A C72A C67A 0.0
C72A C67A C68A C69A 0.0

loop_
_exptl_oxdiff_crystal_face_indexfrac_h
_exptl_oxdiff_crystal_face_indexfrac_k
_exptl_oxdiff_crystal_face_indexfrac_l
_exptl_oxdiff_crystal_face_x
_exptl_oxdiff_crystal_face_y
_exptl_oxdiff_crystal_face_z
0.4017 -11.9929 6.9832 -0.0791 -0.6534 0.7834
-9.0051 -1.0094 8.0149 -0.7399 -0.6468 -0.3226
1.0071 -1.9996 -15.9978 0.9207 -0.0919 -0.3065
-0.0069 1.0014 16.9941 -0.9122 0.1041 0.4485
0.0074 -10.9957 -9.0083 0.7202 -0.6653 0.2452
-0.0074 10.9957 9.0083 -0.7202 0.6653 -0.2452
9.0005 0.0113 4.9787 0.0823 0.6236 0.7469
-7.9996 -7.0062 0.0095 -0.1471 -0.9503 -0.2120
-4.0016 9.9895 -7.9773 0.0391 0.2901 -0.9609
-1.0019 11.9922 -6.9820 0.0561 0.6127 -0.8235
